data_4509154
loop_
_publ_author_name
'Weyna, David R.'
'Shattock, Tanise'
'Vishweshwar, Peddy'
'Zaworotko, Michael J.'

_publ_section_title
;
 Synthesis and Structural Characterization of Cocrystals and
 Pharmaceutical Cocrystals: Mechanochemistry vs Slow Evaporation from
 Solution
;
_journal_issue 2
_journal_name_full 'Crystal Growth &amp; Design'
_journal_page_first 1106
_journal_paper_doi 10.1021/cg800936d
_journal_volume 9
_journal_year 2009
_chemical_formula_moiety 'C12 H10 N2, 2(C10 H8 O)'
_chemical_formula_sum 'C32 H26 N2 O2'
_chemical_formula_weight 470.55
_chemical_name_systematic
; 
 ? 
;
_space_group_IT_number 14
_symmetry_cell_setting monoclinic
_symmetry_space_group_name_Hall '-P 2ybc'
_symmetry_space_group_name_H-M 'P 1 21/c 1'
_atom_sites_solution_hydrogens geom
_atom_sites_solution_primary direct
_atom_sites_solution_secondary difmap
_audit_creation_method SHELXL-97
_cell_angle_alpha 90.00
_cell_angle_beta 110.106(2)
_cell_angle_gamma 90.00
_cell_formula_units_Z 2
_cell_length_a 6.8699(7)
_cell_length_b 25.450(3)
_cell_length_c 7.6379(8)
_cell_measurement_temperature 298(2)
_cell_volume 1254.0(2)
_computing_cell_refinement 'Bruker SMART'
_computing_data_collection 'Bruker SMART'
_computing_data_reduction 'Bruker SAINT'
_computing_molecular_graphics 'Bruker SHELXTL'
_computing_publication_material 'Bruker SHELXTL'
_computing_structure_refinement 'SHELXL-97 (Sheldrick, 1997)'
_computing_structure_solution 'SHELXS-97 (Sheldrick, 1990)'
_diffrn_ambient_temperature 298(2)
_diffrn_measured_fraction_theta_full 0.994
_diffrn_measured_fraction_theta_max 0.994
_diffrn_measurement_device_type 'CCD area detector'
_diffrn_measurement_method 'phi and omega scans'
_diffrn_radiation_monochromator graphite
_diffrn_radiation_source 'fine-focus sealed tube'
_diffrn_radiation_type MoK\a
_diffrn_radiation_wavelength 0.71073
_diffrn_reflns_av_R_equivalents 0.0164
_diffrn_reflns_av_sigmaI/netI 0.0203
_diffrn_reflns_limit_h_max 7
_diffrn_reflns_limit_h_min -8
_diffrn_reflns_limit_k_max 31
_diffrn_reflns_limit_k_min -31
_diffrn_reflns_limit_l_max 9
_diffrn_reflns_limit_l_min -6
_diffrn_reflns_number 7243
_diffrn_reflns_theta_full 26.37
_diffrn_reflns_theta_max 26.37
_diffrn_reflns_theta_min 2.95
_exptl_absorpt_coefficient_mu 0.078
_exptl_absorpt_correction_T_max 1.000
_exptl_absorpt_correction_T_min 0.844
_exptl_absorpt_correction_type SADABS
_exptl_crystal_colour yellow
_exptl_crystal_density_diffrn 1.246
_exptl_crystal_density_meas 0
_exptl_crystal_density_method 'not measured'
_exptl_crystal_description rods
_exptl_crystal_F_000 496
_exptl_crystal_size_max 0.30
_exptl_crystal_size_mid 0.20
_exptl_crystal_size_min 0.10
_refine_diff_density_max 0.173
_refine_diff_density_min -0.208
_refine_diff_density_rms 0.046
_refine_ls_extinction_coef 0.061(6)
_refine_ls_extinction_expression Fc^*^=kFc[1+0.001xFc^2^\l^3^/sin(2\q)]^-1/4^
_refine_ls_extinction_method SHELXL
_refine_ls_goodness_of_fit_ref 1.079
_refine_ls_hydrogen_treatment mixed
_refine_ls_matrix_type full
_refine_ls_number_parameters 164
_refine_ls_number_reflns 2560
_refine_ls_number_restraints 0
_refine_ls_restrained_S_all 1.079
_refine_ls_R_factor_all 0.0453
_refine_ls_R_factor_gt 0.0407
_refine_ls_shift/su_max 0.001
_refine_ls_shift/su_mean 0.000
_refine_ls_structure_factor_coef Fsqd
_refine_ls_weighting_details 'calc w=1/[\s^2^(Fo^2^)+(0.0672P)^2^+0.1365P] where P=(Fo^2^+2Fc^2^)/3'
_refine_ls_weighting_scheme calc
_refine_ls_wR_factor_gt 0.1156
_refine_ls_wR_factor_ref 0.1187
_reflns_number_gt 2225
_reflns_number_total 2560
_reflns_threshold_expression >2sigma(I)
_cod_data_source_file cg800936dsup16.cif
_cod_data_source_block ts589e
_cod_depositor_comments
;
The following automatic conversions were performed:

'_symmetry_cell_setting' value 'Monoclinic' changed to 'monoclinic'
according to /home/saulius/struct/CIF-dictionaries/cif_core.dic
dictionary named 'cif_core.dic' version 2.4.2 from 2011-04-26.

Automatic conversion script
Id: cif_fix_values 1891 2012-01-12 08:04:46Z andrius 
;
_cod_original_sg_symbol_H-M P2(1)/c
_cod_database_code 4509154

loop_
_symmetry_equiv_pos_as_xyz
'x, y, z'
'-x, y+1/2, -z+1/2'
'-x, -y, -z'
'x, -y-1/2, z-1/2'

loop_
_atom_site_label
_atom_site_type_symbol
_atom_site_fract_x
_atom_site_fract_y
_atom_site_fract_z
_atom_site_U_iso_or_equiv
_atom_site_adp_type
_atom_site_occupancy
_atom_site_symmetry_multiplicity
_atom_site_calc_flag
_atom_site_refinement_flags
O1 O 1.03333(14) 0.59546(4) 0.45783(12) 0.0625(3) Uani 1 1 d .
H1O H 0.9673 0.5784 0.3449 0.075 Uiso 1 1 d R
C1 C 0.90746(18) 0.62889(4) 0.50643(15) 0.0441(3) Uani 1 1 d .
C2 C 0.70145(19) 0.63587(5) 0.40383(16) 0.0503(3) Uani 1 1 d .
H2 H 0.6430 0.6179 0.2919 0.060 Uiso 1 1 calc R
C3 C 0.57863(19) 0.66982(5) 0.46634(17) 0.0543(3) Uani 1 1 d .
H3 H 0.4391 0.6739 0.3958 0.065 Uiso 1 1 calc R
C4 C 0.6604(2) 0.69692(5) 0.62843(18) 0.0524(3) Uani 1 1 d .
H4 H 0.5763 0.7189 0.6689 0.063 Uiso 1 1 calc R
C5 C 0.9656(2) 0.72023(5) 0.90319(18) 0.0583(3) Uani 1 1 d .
H5 H 0.8846 0.7427 0.9453 0.070 Uiso 1 1 calc R
C6 C 1.1710(2) 0.71520(6) 1.00351(19) 0.0655(4) Uani 1 1 d .
H6 H 1.2289 0.7342 1.1133 0.079 Uiso 1 1 calc R
C7 C 1.2952(2) 0.68166(5) 0.94231(18) 0.0605(4) Uani 1 1 d .
H7 H 1.4357 0.6787 1.0110 0.073 Uiso 1 1 calc R
C8 C 1.21218(18) 0.65319(5) 0.78260(16) 0.0490(3) Uani 1 1 d .
H8 H 1.2963 0.6307 0.7440 0.059 Uiso 1 1 calc R
C9 C 0.99916(17) 0.65752(4) 0.67521(14) 0.0401(3) Uani 1 1 d .
C10 C 0.87314(18) 0.69178(4) 0.73587(15) 0.0441(3) Uani 1 1 d .
N11 N 0.82609(16) 0.54462(4) 1.13131(13) 0.0503(3) Uani 1 1 d .
C11 C 0.7654(2) 0.57692(5) 0.98485(17) 0.0522(3) Uani 1 1 d .
H11 H 0.7852 0.6128 1.0070 0.063 Uiso 1 1 calc R
C12 C 0.67557(19) 0.56049(5) 0.80335(16) 0.0476(3) Uani 1 1 d .
H12 H 0.6344 0.5849 0.7070 0.057 Uiso 1 1 calc R
C13 C 0.64669(16) 0.50701(4) 0.76491(15) 0.0422(3) Uani 1 1 d .
C14 C 0.71276(17) 0.47329(5) 0.91741(16) 0.0468(3) Uani 1 1 d .
H14 H 0.6994 0.4371 0.8995 0.056 Uiso 1 1 calc R
C15 C 0.79800(18) 0.49343(5) 1.09509(16) 0.0485(3) Uani 1 1 d .
H15 H 0.8379 0.4701 1.1948 0.058 Uiso 1 1 calc R
C16 C 0.55522(18) 0.48640(4) 0.57411(16) 0.0469(3) Uani 1 1 d .
H16 H 0.5771 0.4510 0.5562 0.056 Uiso 1 1 calc R

loop_
_atom_site_aniso_label
_atom_site_aniso_U_11
_atom_site_aniso_U_22
_atom_site_aniso_U_33
_atom_site_aniso_U_23
_atom_site_aniso_U_13
_atom_site_aniso_U_12
O1 0.0561(5) 0.0730(6) 0.0523(5) -0.0233(4) 0.0108(4) 0.0090(4)
C1 0.0482(6) 0.0452(6) 0.0380(6) -0.0013(4) 0.0137(5) 0.0009(5)
C2 0.0493(7) 0.0581(7) 0.0378(6) -0.0023(5) 0.0077(5) -0.0035(5)
C3 0.0424(6) 0.0639(8) 0.0513(7) 0.0089(6) 0.0092(5) 0.0042(5)
C4 0.0520(7) 0.0513(7) 0.0571(7) 0.0046(5) 0.0229(6) 0.0099(5)
C5 0.0739(9) 0.0498(7) 0.0520(7) -0.0099(5) 0.0225(6) 0.0029(6)
C6 0.0785(10) 0.0604(8) 0.0467(7) -0.0164(6) 0.0074(6) -0.0063(7)
C7 0.0554(7) 0.0612(8) 0.0500(7) -0.0030(6) -0.0008(6) -0.0021(6)
C8 0.0477(6) 0.0478(6) 0.0462(6) -0.0003(5) 0.0092(5) 0.0033(5)
C9 0.0458(6) 0.0363(5) 0.0365(5) 0.0035(4) 0.0119(4) -0.0003(4)
C10 0.0540(7) 0.0375(6) 0.0417(6) 0.0026(4) 0.0177(5) 0.0008(4)
N11 0.0544(6) 0.0553(6) 0.0408(5) -0.0065(4) 0.0157(4) -0.0002(5)
C11 0.0646(8) 0.0450(6) 0.0482(7) -0.0081(5) 0.0208(6) -0.0023(5)
C12 0.0577(7) 0.0442(6) 0.0421(6) -0.0005(5) 0.0186(5) 0.0004(5)
C13 0.0402(5) 0.0456(6) 0.0421(6) -0.0039(4) 0.0157(5) -0.0012(4)
C14 0.0465(6) 0.0424(6) 0.0495(6) -0.0014(5) 0.0142(5) -0.0019(5)
C15 0.0481(6) 0.0524(7) 0.0435(6) 0.0030(5) 0.0139(5) 0.0014(5)
C16 0.0518(6) 0.0431(6) 0.0447(6) -0.0067(5) 0.0151(5) -0.0019(5)

loop_
_atom_type_symbol
_atom_type_description
_atom_type_scat_dispersion_real
_atom_type_scat_dispersion_imag
_atom_type_scat_source
C C 0.0033 0.0016 'International Tables Vol C Tables 4.2.6.8 and 6.1.1.4'
H H 0.0000 0.0000 'International Tables Vol C Tables 4.2.6.8 and 6.1.1.4'
N N 0.0061 0.0033 'International Tables Vol C Tables 4.2.6.8 and 6.1.1.4'
O O 0.0106 0.0060 'International Tables Vol C Tables 4.2.6.8 and 6.1.1.4'

loop_
_geom_angle_atom_site_label_1
_geom_angle_atom_site_label_2
_geom_angle_atom_site_label_3
_geom_angle
_geom_angle_site_symmetry_1
O1 C1 C2 123.74(10) .
O1 C1 C9 116.38(10) .
C2 C1 C9 119.88(10) .
C1 C2 C3 120.57(11) .
C4 C3 C2 120.98(11) .
C3 C4 C10 120.18(11) .
C6 C5 C10 121.13(12) .
C5 C6 C7 120.25(12) .
C8 C7 C6 120.57(13) .
C7 C8 C9 120.56(12) .
C10 C9 C8 119.07(10) .
C10 C9 C1 118.78(10) .
C8 C9 C1 122.15(10) .
C9 C10 C4 119.58(10) .
C9 C10 C5 118.42(11) .
C4 C10 C5 122.00(11) .
C15 N11 C11 116.57(10) .
N11 C11 C12 124.10(11) .
C11 C12 C13 119.49(11) .
C14 C13 C12 116.40(10) .
C14 C13 C16 120.98(10) .
C12 C13 C16 122.61(10) .
C15 C14 C13 120.04(11) .
N11 C15 C14 123.38(11) .
C16 C16 C13 125.87(13) 3_666

loop_
_geom_bond_atom_site_label_1
_geom_bond_atom_site_label_2
_geom_bond_distance
_geom_bond_site_symmetry_2
O1 C1 1.3527(14) .
C1 C2 1.3734(17) .
C1 C9 1.4253(15) .
C2 C3 1.4011(18) .
C3 C4 1.3586(18) .
C4 C10 1.4149(17) .
C5 C6 1.361(2) .
C5 C10 1.4153(17) .
C6 C7 1.396(2) .
C7 C8 1.3638(17) .
C8 C9 1.4146(16) .
C9 C10 1.4142(16) .
N11 C15 1.3320(16) .
N11 C11 1.3343(16) .
C11 C12 1.3745(16) .
C12 C13 1.3921(16) .
C13 C14 1.3913(17) .
C13 C16 1.4711(16) .
C14 C15 1.3788(17) .
C16 C16 1.321(2) 3_666

loop_
_geom_hbond_atom_site_label_D
_geom_hbond_atom_site_label_H
_geom_hbond_atom_site_label_A
_geom_hbond_distance_DH
_geom_hbond_distance_HA
_geom_hbond_distance_DA
_geom_hbond_angle_DHA
_geom_hbond_site_symmetry_A
O1 H1O N11 0.93 1.80 2.7350(13) 176.4 1_554

loop_
_geom_torsion_atom_site_label_1
_geom_torsion_atom_site_label_2
_geom_torsion_atom_site_label_3
_geom_torsion_atom_site_label_4
_geom_torsion
_geom_torsion_site_symmetry_4
O1 C1 C2 C3 177.69(11) .
C9 C1 C2 C3 -1.88(18) .
C1 C2 C3 C4 0.61(19) .
C2 C3 C4 C10 0.93(19) .
C10 C5 C6 C7 0.1(2) .
C5 C6 C7 C8 -0.6(2) .
C6 C7 C8 C9 0.6(2) .
C7 C8 C9 C10 -0.07(18) .
C7 C8 C9 C1 179.23(11) .
O1 C1 C9 C10 -178.00(10) .
C2 C1 C9 C10 1.60(16) .
O1 C1 C9 C8 2.70(16) .
C2 C1 C9 C8 -177.70(11) .
C8 C9 C10 C4 179.24(10) .
C1 C9 C10 C4 -0.08(16) .
C8 C9 C10 C5 -0.42(16) .
C1 C9 C10 C5 -179.74(10) .
C3 C4 C10 C9 -1.17(18) .
C3 C4 C10 C5 178.47(12) .
C6 C5 C10 C9 0.39(19) .
C6 C5 C10 C4 -179.25(13) .
C15 N11 C11 C12 0.76(18) .
N11 C11 C12 C13 -1.03(19) .
C11 C12 C13 C14 0.03(16) .
C11 C12 C13 C16 -178.84(11) .
C12 C13 C14 C15 1.13(16) .
C16 C13 C14 C15 -179.97(11) .
C11 N11 C15 C14 0.50(18) .
C13 C14 C15 N11 -1.47(18) .
C14 C13 C16 C16 163.11(15) 3_666
C12 C13 C16 C16 -18.1(2) 3_666
